data_7720327
loop_
_publ_author_name
'Korchagin, D. V.'
'Shilov, G. V.'
'Zhidkov, M. V.'
'Dmitriev, A. I.'
'Palii, A. V.'
'Yagubskii, E. B.'
'Aldoshin, S. M.'

_publ_section_title
;
 Dihalogen-substituted
 [Mn<sup>III</sup>(3,5-diHal-sal<sub>2</sub>323)]BPh<sub>4</sub> salts: so
 similar but so different.
;
_journal_issue 12
_journal_name_full 'Dalton transactions (Cambridge, England : 2003)'
_journal_page_first 5064
_journal_page_last 5074
_journal_paper_doi 10.1039/d5dt03065j
_journal_volume 55
_journal_year 2026
_chemical_absolute_configuration none
_chemical_formula_moiety 'C24 H20 B, C22 H24 I4 Mn N4 O2'
_chemical_formula_sum 'C46 H44 B I4 Mn N4 O2'
_chemical_formula_weight 1258.20
_space_group_crystal_system monoclinic
_space_group_IT_number 9
_space_group_name_Hall 'C -2yc'
_space_group_name_H-M_alt 'C 1 c 1'
_atom_sites_solution_hydrogens geom
_atom_sites_solution_primary direct
_audit_creation_method SHELXL-2018/3
_audit_update_record
;
2026-02-25 deposited with the CCDC.	2026-02-26 downloaded from the CCDC.
;
_cell_angle_alpha 90
_cell_angle_beta 115.189(2)
_cell_angle_gamma 90
_cell_formula_units_Z 4
_cell_length_a 15.2521(3)
_cell_length_b 22.9461(3)
_cell_length_c 14.2321(3)
_cell_measurement_reflns_used 9092
_cell_measurement_temperature 170(2)
_cell_measurement_theta_max 34.8200
_cell_measurement_theta_min 3.4350
_cell_volume 4507.26(16)
_computing_cell_refinement 'CrysAlisPro 1.171.41.115a (Rigaku OD, 2021)'
_computing_data_collection 'CrysAlisPro 1.171.41.115a (Rigaku OD, 2021)'
_computing_data_reduction 'CrysAlisPro 1.171.41.115a (Rigaku OD, 2021)'
_computing_molecular_graphics 'Mercury, CCDC'
_computing_publication_material 'enCIFer 1.7.3'
_computing_structure_refinement 'SHELXL-2018/3 (Sheldrick, 2018)'
_computing_structure_solution 'SHELXS-2018/3 (Sheldrick, 2018)'
_diffrn_ambient_environment N~2~
_diffrn_ambient_temperature 170(2)
_diffrn_detector 'CCD plate'
_diffrn_detector_area_resol_mean 16.2060
_diffrn_detector_type Eos
_diffrn_measured_fraction_theta_full 0.998
_diffrn_measured_fraction_theta_max 0.999
_diffrn_measurement_device 'four-circle diffractometer'
_diffrn_measurement_device_type 'Xcalibur, Eos'
_diffrn_measurement_method '\w scans'
_diffrn_radiation_monochromator graphite
_diffrn_radiation_probe x-ray
_diffrn_radiation_type 'Mo K\a'
_diffrn_radiation_wavelength 0.71073
_diffrn_reflns_av_R_equivalents 0.0171
_diffrn_reflns_av_unetI/netI 0.0217
_diffrn_reflns_Laue_measured_fraction_full 0.998
_diffrn_reflns_Laue_measured_fraction_max 0.999
_diffrn_reflns_limit_h_max 11
_diffrn_reflns_limit_h_min -19
_diffrn_reflns_limit_k_max 28
_diffrn_reflns_limit_k_min -29
_diffrn_reflns_limit_l_max 18
_diffrn_reflns_limit_l_min -18
_diffrn_reflns_number 12185
_diffrn_reflns_point_group_measured_fraction_full 0.611
_diffrn_reflns_point_group_measured_fraction_max 0.601
_diffrn_reflns_theta_full 25.242
_diffrn_reflns_theta_max 26.998
_diffrn_reflns_theta_min 3.000
_diffrn_source 'fine-focus sealed X-ray tube'
_diffrn_source_type 'Enhance (Mo) X-ray Source'
_exptl_absorpt_coefficient_mu 3.075
_exptl_absorpt_correction_T_max 1.00000
_exptl_absorpt_correction_T_min 0.72526
_exptl_absorpt_correction_type multi-scan
_exptl_absorpt_process_details
;
CrysAlisPro 1.171.41.115a (Rigaku Oxford Diffraction, 2021)
Empirical absorption correction using spherical harmonics,
implemented in SCALE3 ABSPACK scaling algorithm.
;
_exptl_crystal_colour black
_exptl_crystal_density_diffrn 1.854
_exptl_crystal_description prism
_exptl_crystal_F_000 2424
_exptl_crystal_size_max 0.300
_exptl_crystal_size_mid 0.200
_exptl_crystal_size_min 0.150
_refine_diff_density_max 1.331
_refine_diff_density_min -1.466
_refine_diff_density_rms 0.086
_refine_ls_abs_structure_details
;
 Flack x determined using 915 quotients [(I+)-(I-)]/[(I+)+(I-)]
 (Parsons, Flack and Wagner, Acta Cryst. B69 (2013) 249-259).
;
_refine_ls_abs_structure_Flack -0.039(19)
_refine_ls_extinction_method none
_refine_ls_goodness_of_fit_ref 1.041
_refine_ls_hydrogen_treatment constr
_refine_ls_matrix_type full
_refine_ls_number_parameters 506
_refine_ls_number_reflns 5925
_refine_ls_number_restraints 116
_refine_ls_restrained_S_all 1.049
_refine_ls_R_factor_all 0.0298
_refine_ls_R_factor_gt 0.0275
_refine_ls_shift/su_max 0.005
_refine_ls_shift/su_mean 0.000
_refine_ls_structure_factor_coef Fsqd
_refine_ls_weighting_details 'w=1/[\s^2^(Fo^2^)+(0.0265P)^2^+15.5993P] where P=(Fo^2^+2Fc^2^)/3'
_refine_ls_weighting_scheme calc
_refine_ls_wR_factor_gt 0.0619
_refine_ls_wR_factor_ref 0.0633
_reflns_Friedel_coverage 0.203
_reflns_Friedel_fraction_full 0.222
_reflns_Friedel_fraction_max 0.203
_reflns_number_gt 5667
_reflns_number_total 5925
_reflns_threshold_expression 'I > 2\s(I)'
_cod_data_source_file d5dt03065j2.cif
_cod_data_source_block 2_170
_cod_depositor_comments 'Adding full bibliography for 7720322--7720333.cif.'
_cod_original_cell_volume 4507.28(14)
_cod_original_sg_symbol_H-M 'C c'
_cod_database_code 7720327
_shelx_shelxl_version_number 2018/3
_shelx_space_group_comment
;
The symmetry employed for this shelxl refinement is uniquely defined
by the following loop, which should always be used as a source of
symmetry information in preference to the above space-group names.
They are only intended as comments.
;
_shelx_estimated_absorpt_t_min 0.459
_shelx_estimated_absorpt_t_max 0.656
_oxdiff_exptl_absorpt_empirical_full_min 0.842
_oxdiff_exptl_absorpt_empirical_full_max 1.440
_oxdiff_exptl_absorpt_empirical_details
;
Empirical correction (ABSPACK) includes:
- Absorption correction using spherical harmonics
- Frame scaling
;

loop_
_space_group_symop_operation_xyz
'x, y, z'
'x, -y, z+1/2'
'x+1/2, y+1/2, z'
'x+1/2, -y+1/2, z+1/2'

loop_
_atom_site_label
_atom_site_type_symbol
_atom_site_fract_x
_atom_site_fract_y
_atom_site_fract_z
_atom_site_U_iso_or_equiv
_atom_site_adp_type
_atom_site_occupancy
_atom_site_site_symmetry_order
_atom_site_calc_flag
_atom_site_refinement_flags_posn
_atom_site_refinement_flags_adp
_atom_site_refinement_flags_occupancy
_atom_site_disorder_assembly
_atom_site_disorder_group
I3 I -0.01122(3) 0.35964(2) 0.24994(3) 0.02708(9) Uani 1 1 d . . . . .
I2 I 0.66267(4) 0.25087(2) 0.45914(4) 0.04907(14) Uani 1 1 d . . . . .
I4 I 0.00793(4) 0.48897(2) -0.10694(4) 0.05776(17) Uani 1 1 d . . . . .
I1 I 0.80641(4) 0.49355(3) 0.57332(5) 0.06736(19) Uani 1 1 d . . . . .
Mn1 Mn 0.33616(6) 0.32062(3) 0.36619(6) 0.02069(17) Uani 1 1 d . . . . .
O2 O 0.2027(3) 0.32947(16) 0.2832(3) 0.0230(8) Uani 1 1 d . . . . .
O1 O 0.4708(3) 0.31288(17) 0.4417(3) 0.0255(8) Uani 1 1 d . . . . .
N4 N 0.3523(4) 0.3169(2) 0.2287(4) 0.0246(10) Uani 1 1 d . . . . .
C13 C 0.2106(4) 0.3763(2) 0.1341(4) 0.0213(11) Uani 1 1 d . . . . .
C14 C 0.2995(5) 0.3466(2) 0.1488(5) 0.0259(12) Uani 1 1 d . . . . .
H14 H 0.320062 0.349607 0.094646 0.031 Uiso 1 1 calc R U . . .
C6 C 0.5220(4) 0.4132(2) 0.4743(4) 0.0245(12) Uani 1 1 d . . . . .
N1 N 0.3497(4) 0.4053(2) 0.4277(4) 0.0293(11) Uani 1 1 d . . . . .
C8 C 0.1634(4) 0.3623(2) 0.1988(4) 0.0215(11) Uani 1 1 d . . . . .
C4 C 0.6895(5) 0.4353(3) 0.5200(5) 0.0341(14) Uani 1 1 d . . . . .
C7 C 0.4291(5) 0.4340(3) 0.4658(5) 0.0297(13) Uani 1 1 d . . . . .
H7 H 0.427025 0.472110 0.490738 0.036 Uiso 1 1 calc R U . . .
C25 C 0.6487(6) 0.5971(3) 0.3007(6) 0.0412(17) Uani 1 1 d . . . . .
H25 H 0.693294 0.566105 0.312061 0.049 Uiso 1 1 calc R U . . .
N3 N 0.3305(5) 0.2239(2) 0.3594(5) 0.0376(13) Uani 1 1 d . . . . .
H3 H 0.263724 0.213301 0.307646 0.045 Uiso 1 1 calc R U . . .
N2 N 0.3039(4) 0.2997(3) 0.5023(4) 0.0390(14) Uani 1 1 d . . . . .
H2 H 0.366390 0.304168 0.565635 0.047 Uiso 1 1 calc R U . . .
C23 C 0.5308(5) 0.6445(3) 0.3489(5) 0.0333(14) Uani 1 1 d . . . . .
C28 C 0.5227(5) 0.6865(3) 0.2737(5) 0.0314(14) Uani 1 1 d . . . . .
H28 H 0.479611 0.718262 0.263294 0.038 Uiso 1 1 calc R U . . .
C5 C 0.5994(5) 0.4534(3) 0.5071(5) 0.0303(13) Uani 1 1 d . . . . .
H5 H 0.589068 0.492785 0.520071 0.036 Uiso 1 1 calc R U . . .
C12 C 0.1651(5) 0.4115(2) 0.0461(5) 0.0262(12) Uani 1 1 d . . . . .
H12 H 0.198025 0.420918 0.004507 0.031 Uiso 1 1 calc R U . . .
C26 C 0.6382(6) 0.6383(3) 0.2272(5) 0.0399(16) Uani 1 1 d . . . . .
H26 H 0.673576 0.635808 0.186222 0.048 Uiso 1 1 calc R U . . .
C27 C 0.5743(6) 0.6839(3) 0.2145(5) 0.0355(15) Uani 1 1 d . . . . .
H27 H 0.566024 0.713421 0.164708 0.043 Uiso 1 1 calc R U . . .
C3 C 0.7063(5) 0.3781(3) 0.5025(5) 0.0322(14) Uani 1 1 d . . . . .
H3A H 0.768472 0.366394 0.509397 0.039 Uiso 1 1 calc R U . . .
C2 C 0.6320(5) 0.3380(3) 0.4749(5) 0.0276(12) Uani 1 1 d . . . . .
C22 C 0.4237(5) 0.2775(3) 0.2199(5) 0.0376(16) Uani 1 1 d . . . . .
H22A H 0.488188 0.284928 0.277393 0.045 Uiso 1 1 calc R U . . .
H22B H 0.428272 0.284608 0.153544 0.045 Uiso 1 1 calc R U . . .
C9 C 0.0679(4) 0.3830(2) 0.1662(4) 0.0210(11) Uani 1 1 d . . . . .
C17 C 0.2325(6) 0.3358(4) 0.5195(6) 0.054(2) Uani 1 1 d . . . . .
H17A H 0.225634 0.321257 0.581533 0.065 Uiso 1 1 calc R U . . .
H17B H 0.168801 0.331806 0.459127 0.065 Uiso 1 1 calc R U . . .
C1 C 0.5375(4) 0.3536(2) 0.4607(4) 0.0226(11) Uani 1 1 d . . . . .
C19 C 0.3395(6) 0.2026(4) 0.4615(6) 0.053(2) Uani 1 1 d . . . . .
H19A H 0.407972 0.205024 0.513149 0.064 Uiso 1 1 calc R U . . .
H19B H 0.319017 0.161293 0.455598 0.064 Uiso 1 1 calc R U . . .
C16 C 0.2604(6) 0.3999(4) 0.5350(6) 0.058(2) Uani 1 1 d . . . . .
H16A H 0.212042 0.420994 0.551536 0.070 Uiso 1 1 calc R U . . .
H16B H 0.323808 0.403523 0.595874 0.070 Uiso 1 1 calc R U . . .
C18 C 0.2779(6) 0.2385(4) 0.4964(6) 0.052(2) Uani 1 1 d . . . . .
H18A H 0.209070 0.233579 0.447217 0.063 Uiso 1 1 calc R U . . .
H18B H 0.285747 0.224932 0.565540 0.063 Uiso 1 1 calc R U . . .
C21 C 0.3945(6) 0.2143(3) 0.2242(6) 0.0475(19) Uani 1 1 d . . . . .
H21A H 0.327578 0.208951 0.170218 0.057 Uiso 1 1 calc R U . . .
H21B H 0.437215 0.189000 0.205580 0.057 Uiso 1 1 calc R U . . .
C15 C 0.2672(5) 0.4295(3) 0.4434(6) 0.0402(17) Uani 1 1 d . . . . .
H15A H 0.206369 0.423322 0.380113 0.048 Uiso 1 1 calc R U . . .
H15B H 0.276208 0.471986 0.456228 0.048 Uiso 1 1 calc R U . . .
C11 C 0.0729(5) 0.4326(2) 0.0194(5) 0.0299(13) Uani 1 1 d . . . . .
C24 C 0.5958(6) 0.5997(3) 0.3589(6) 0.0400(17) Uani 1 1 d . . . . .
H24 H 0.604104 0.569577 0.407748 0.048 Uiso 1 1 calc R U . . .
C20 C 0.3982(6) 0.1931(3) 0.3269(6) 0.0470(19) Uani 1 1 d . . . . .
H20A H 0.382980 0.150963 0.321158 0.056 Uiso 1 1 calc R U . . .
H20B H 0.464951 0.198079 0.381476 0.056 Uiso 1 1 calc R U . . .
B1 B 0.4615(4) 0.64775(17) 0.4168(4) 0.0347(17) Uani 1 1 d D . . . .
C10 C 0.0237(5) 0.4180(3) 0.0788(5) 0.0288(13) Uani 1 1 d . . . . .
H10 H -0.040274 0.431989 0.059569 0.035 Uiso 1 1 calc R U . . .
C29A C 0.3620(13) 0.6095(14) 0.348(3) 0.038(2) Uani 0.509(10) 1 d DG U P A 1
C30A C 0.2710(18) 0.6258(10) 0.339(3) 0.046(2) Uani 0.509(10) 1 d G U P A 1
H30A H 0.263090 0.661717 0.367613 0.056 Uiso 0.509(10) 1 calc R U P A 1
C31A C 0.1917(12) 0.5896(8) 0.288(2) 0.054(4) Uani 0.509(10) 1 d G U P A 1
H31A H 0.129540 0.600777 0.282094 0.065 Uiso 0.509(10) 1 calc R U P A 1
C32A C 0.2033(9) 0.5371(6) 0.2462(18) 0.051(4) Uani 0.509(10) 1 d G U P A 1
H32A H 0.149088 0.512311 0.211448 0.061 Uiso 0.509(10) 1 calc R U P A 1
C33A C 0.2943(11) 0.5207(9) 0.255(2) 0.047(4) Uani 0.509(10) 1 d G U P A 1
H33A H 0.302186 0.484787 0.226321 0.057 Uiso 0.509(10) 1 calc R U P A 1
C34A C 0.3736(8) 0.5569(14) 0.306(3) 0.041(3) Uani 0.509(10) 1 d G U P A 1
H34A H 0.435738 0.545727 0.311840 0.049 Uiso 0.509(10) 1 calc R U P A 1
C29B C 0.3573(13) 0.6138(15) 0.348(3) 0.038(2) Uani 0.491(10) 1 d DG . P A 2
C30B C 0.2730(19) 0.6357(11) 0.349(3) 0.046(2) Uani 0.491(10) 1 d G . P A 2
H30B H 0.274443 0.671534 0.383387 0.056 Uiso 0.491(10) 1 calc R U P A 2
C31B C 0.1864(14) 0.6052(9) 0.301(2) 0.054(4) Uani 0.491(10) 1 d G . P A 2
H31B H 0.128745 0.620241 0.301768 0.065 Uiso 0.491(10) 1 calc R U P A 2
C32B C 0.1842(9) 0.5528(7) 0.2509(19) 0.051(4) Uani 0.491(10) 1 d G . P A 2
H32B H 0.125078 0.532001 0.217752 0.061 Uiso 0.491(10) 1 calc R U P A 2
C33B C 0.2686(12) 0.5309(9) 0.249(2) 0.047(4) Uani 0.491(10) 1 d G . P A 2
H33B H 0.267108 0.495055 0.215352 0.057 Uiso 0.491(10) 1 calc R U P A 2
C34B C 0.3551(8) 0.5613(14) 0.298(3) 0.041(3) Uani 0.491(10) 1 d G . P A 2
H34B H 0.412806 0.546347 0.296970 0.049 Uiso 0.491(10) 1 calc R U P A 2
C35A C 0.5240(16) 0.6148(15) 0.5308(16) 0.036(3) Uani 0.509(10) 1 d DG U P A 1
C36A C 0.6243(16) 0.6171(14) 0.5836(17) 0.052(4) Uani 0.509(10) 1 d G U P A 1
H36A H 0.661193 0.635881 0.552813 0.062 Uiso 0.509(10) 1 calc R U P A 1
C37A C 0.6708(9) 0.5920(12) 0.6814(13) 0.063(4) Uani 0.509(10) 1 d G U P A 1
H37A H 0.739420 0.593606 0.717458 0.076 Uiso 0.509(10) 1 calc R U P A 1
C38A C 0.6169(11) 0.5646(11) 0.7265(9) 0.053(4) Uani 0.509(10) 1 d G U P A 1
H38A H 0.648662 0.547432 0.793298 0.064 Uiso 0.509(10) 1 calc R U P A 1
C39A C 0.5165(11) 0.5623(10) 0.6737(14) 0.037(3) Uani 0.509(10) 1 d G U P A 1
H39A H 0.479677 0.543531 0.704493 0.045 Uiso 0.509(10) 1 calc R U P A 1
C40A C 0.4701(10) 0.5874(13) 0.5759(16) 0.032(3) Uani 0.509(10) 1 d G U P A 1
H40A H 0.401448 0.585805 0.539847 0.039 Uiso 0.509(10) 1 calc R U P A 1
C35B C 0.5099(18) 0.6126(16) 0.5299(16) 0.036(3) Uani 0.491(10) 1 d DG . P A 2
C36B C 0.6085(17) 0.6164(14) 0.5938(18) 0.052(4) Uani 0.491(10) 1 d G . P A 2
H36B H 0.649997 0.636832 0.570879 0.062 Uiso 0.491(10) 1 calc R U P A 2
C37B C 0.6464(10) 0.5902(13) 0.6911(14) 0.063(4) Uani 0.491(10) 1 d G . P A 2
H37B H 0.713764 0.592831 0.734781 0.076 Uiso 0.491(10) 1 calc R U P A 2
C38B C 0.5856(12) 0.5603(11) 0.7246(9) 0.053(4) Uani 0.491(10) 1 d G . P A 2
H38B H 0.611534 0.542459 0.791150 0.064 Uiso 0.491(10) 1 calc R U P A 2
C39B C 0.4870(12) 0.5565(11) 0.6607(15) 0.037(3) Uani 0.491(10) 1 d G . P A 2
H39B H 0.445535 0.536088 0.683618 0.045 Uiso 0.491(10) 1 calc R U P A 2
C40B C 0.4492(12) 0.5827(14) 0.5634(16) 0.032(3) Uani 0.491(10) 1 d G . P A 2
H40B H 0.381764 0.580090 0.519716 0.039 Uiso 0.491(10) 1 calc R U P A 2
C42A C 0.4778(9) 0.8091(3) 0.5081(9) 0.056(4) Uani 0.509(10) 1 d G U P A 1
H42A H 0.519814 0.831095 0.566519 0.067 Uiso 0.509(10) 1 calc R U P A 1
C46A C 0.4936(8) 0.7498(4) 0.5026(8) 0.038(3) Uani 0.509(10) 1 d G U P A 1
H46A H 0.546404 0.731258 0.557244 0.045 Uiso 0.509(10) 1 calc R U P A 1
C41A C 0.4321(9) 0.7177(3) 0.4171(9) 0.028(3) Uani 0.509(10) 1 d DG U P A 1
C43A C 0.3548(9) 0.7449(4) 0.3371(8) 0.041(3) Uani 0.509(10) 1 d G U P A 1
H43A H 0.312786 0.722932 0.278670 0.050 Uiso 0.509(10) 1 calc R U P A 1
C44A C 0.3390(9) 0.8042(4) 0.3426(10) 0.055(4) Uani 0.509(10) 1 d G U P A 1
H44A H 0.286193 0.822769 0.287944 0.066 Uiso 0.509(10) 1 calc R U P A 1
C45A C 0.4005(10) 0.8363(2) 0.4281(11) 0.049(3) Uani 0.509(10) 1 d G U P A 1
H45A H 0.389707 0.876851 0.431867 0.059 Uiso 0.509(10) 1 calc R U P A 1
C42B C 0.5250(9) 0.8013(4) 0.5611(9) 0.056(4) Uani 0.491(10) 1 d G . P A 2
H42B H 0.571563 0.818193 0.623200 0.067 Uiso 0.491(10) 1 calc R U P A 2
C46B C 0.5306(9) 0.7424(4) 0.5412(9) 0.038(3) Uani 0.491(10) 1 d G . P A 2
H46B H 0.580926 0.719087 0.589797 0.045 Uiso 0.491(10) 1 calc R U P A 2
C41B C 0.4624(10) 0.7177(3) 0.4503(9) 0.028(3) Uani 0.491(10) 1 d DG . P A 2
C43B C 0.3887(9) 0.7518(4) 0.3792(9) 0.041(3) Uani 0.491(10) 1 d G . P A 2
H43B H 0.342138 0.734877 0.317097 0.050 Uiso 0.491(10) 1 calc R U P A 2
C44B C 0.3831(9) 0.8107(4) 0.3991(10) 0.055(4) Uani 0.491(10) 1 d G . P A 2
H44B H 0.332775 0.833982 0.350498 0.066 Uiso 0.491(10) 1 calc R U P A 2
C45B C 0.4513(11) 0.8354(2) 0.4900(11) 0.049(3) Uani 0.491(10) 1 d G . P A 2
H45B H 0.447487 0.875641 0.503548 0.059 Uiso 0.491(10) 1 calc R U P A 2

loop_
_atom_site_aniso_label
_atom_site_aniso_U_11
_atom_site_aniso_U_22
_atom_site_aniso_U_33
_atom_site_aniso_U_23
_atom_site_aniso_U_13
_atom_site_aniso_U_12
I3 0.02376(18) 0.03025(17) 0.03137(19) -0.00149(16) 0.01573(15) -0.00065(16)
I2 0.0309(2) 0.0468(2) 0.0557(3) -0.0085(2) 0.0052(2) 0.0180(2)
I4 0.0622(4) 0.0667(3) 0.0540(3) 0.0401(3) 0.0340(3) 0.0391(3)
I1 0.0364(3) 0.0683(3) 0.0811(4) 0.0200(3) 0.0094(3) -0.0249(3)
Mn1 0.0184(4) 0.0243(4) 0.0188(4) 0.0009(3) 0.0074(3) 0.0011(3)
O2 0.020(2) 0.0291(19) 0.0199(19) 0.0060(16) 0.0081(17) 0.0008(17)
O1 0.020(2) 0.0272(19) 0.027(2) -0.0006(16) 0.0083(17) 0.0005(17)
N4 0.019(2) 0.029(2) 0.025(2) 0.002(2) 0.009(2) 0.004(2)
C13 0.024(3) 0.021(2) 0.021(3) 0.000(2) 0.011(2) 0.003(2)
C14 0.030(3) 0.027(3) 0.025(3) -0.003(2) 0.016(3) -0.003(2)
C6 0.021(3) 0.029(3) 0.022(3) 0.002(2) 0.008(2) 0.000(2)
N1 0.028(3) 0.030(2) 0.032(3) -0.005(2) 0.015(2) 0.005(2)
C8 0.024(3) 0.021(2) 0.018(3) -0.001(2) 0.007(2) -0.002(2)
C4 0.030(3) 0.044(3) 0.026(3) 0.010(3) 0.009(3) -0.012(3)
C7 0.029(3) 0.027(3) 0.030(3) -0.008(2) 0.008(3) 0.003(3)
C25 0.049(5) 0.036(3) 0.048(4) -0.005(3) 0.029(4) -0.002(3)
N3 0.036(3) 0.032(3) 0.033(3) 0.006(2) 0.004(2) -0.004(2)
N2 0.030(3) 0.062(4) 0.021(3) 0.011(3) 0.007(2) -0.001(3)
C23 0.047(4) 0.030(3) 0.029(3) -0.002(3) 0.022(3) -0.003(3)
C28 0.042(4) 0.026(3) 0.029(3) -0.001(2) 0.018(3) -0.001(3)
C5 0.033(4) 0.029(3) 0.027(3) 0.005(2) 0.011(3) -0.003(3)
C12 0.032(3) 0.022(3) 0.028(3) 0.005(2) 0.016(3) 0.005(2)
C26 0.045(4) 0.050(4) 0.033(4) -0.015(3) 0.024(3) -0.016(3)
C27 0.047(4) 0.034(3) 0.029(3) -0.002(3) 0.020(3) -0.006(3)
C3 0.020(3) 0.053(4) 0.026(3) 0.013(3) 0.011(3) 0.005(3)
C2 0.024(3) 0.031(3) 0.027(3) 0.003(2) 0.011(2) 0.005(2)
C22 0.035(4) 0.053(4) 0.028(3) 0.000(3) 0.017(3) 0.020(3)
C9 0.021(3) 0.022(2) 0.020(3) -0.001(2) 0.008(2) -0.001(2)
C17 0.035(4) 0.099(7) 0.035(4) 0.021(4) 0.021(3) 0.012(4)
C1 0.023(3) 0.029(3) 0.017(2) 0.003(2) 0.009(2) 0.002(2)
C19 0.047(5) 0.054(4) 0.046(4) 0.026(4) 0.007(4) -0.006(4)
C16 0.034(4) 0.110(7) 0.035(4) -0.018(4) 0.018(4) 0.015(5)
C18 0.039(4) 0.071(5) 0.036(4) 0.027(4) 0.006(3) -0.008(4)
C21 0.045(5) 0.041(4) 0.042(4) -0.013(3) 0.005(3) 0.017(3)
C15 0.026(4) 0.046(4) 0.046(4) -0.019(3) 0.014(3) 0.009(3)
C11 0.038(4) 0.024(3) 0.028(3) 0.009(2) 0.014(3) 0.009(3)
C24 0.058(5) 0.029(3) 0.045(4) 0.008(3) 0.033(4) 0.006(3)
C20 0.044(4) 0.032(3) 0.047(4) 0.004(3) 0.002(3) 0.006(3)
B1 0.056(5) 0.022(3) 0.039(4) -0.002(3) 0.033(4) -0.002(3)
C10 0.024(3) 0.030(3) 0.031(3) -0.001(3) 0.010(3) 0.008(2)
C29A 0.052(5) 0.039(5) 0.032(3) 0.006(3) 0.025(4) -0.002(4)
C30A 0.055(5) 0.045(7) 0.047(6) -0.003(5) 0.030(4) -0.004(5)
C31A 0.053(5) 0.064(9) 0.055(7) 0.004(7) 0.033(5) 0.005(6)
C32A 0.057(7) 0.057(8) 0.039(5) 0.008(6) 0.019(5) -0.007(7)
C33A 0.053(9) 0.043(7) 0.042(5) -0.003(5) 0.015(7) -0.003(6)
C34A 0.050(6) 0.040(5) 0.033(5) 0.006(4) 0.018(6) -0.005(5)
C29B 0.052(5) 0.039(5) 0.032(3) 0.006(3) 0.025(4) -0.002(4)
C30B 0.055(5) 0.045(7) 0.047(6) -0.003(5) 0.030(4) -0.004(5)
C31B 0.053(5) 0.064(9) 0.055(7) 0.004(7) 0.033(5) 0.005(6)
C32B 0.057(7) 0.057(8) 0.039(5) 0.008(6) 0.019(5) -0.007(7)
C33B 0.053(9) 0.043(7) 0.042(5) -0.003(5) 0.015(7) -0.003(6)
C34B 0.050(6) 0.040(5) 0.033(5) 0.006(4) 0.018(6) -0.005(5)
C35A 0.051(7) 0.033(4) 0.030(3) -0.012(3) 0.023(4) -0.013(5)
C36A 0.058(7) 0.068(5) 0.037(5) -0.004(4) 0.027(5) -0.017(6)
C37A 0.057(8) 0.094(7) 0.042(5) -0.005(5) 0.026(6) -0.022(7)
C38A 0.065(10) 0.064(6) 0.030(4) -0.001(4) 0.020(6) -0.001(8)
C39A 0.046(9) 0.034(5) 0.037(5) -0.004(4) 0.023(6) -0.008(6)
C40A 0.051(7) 0.021(5) 0.033(5) -0.006(4) 0.025(5) -0.005(6)
C35B 0.051(7) 0.033(4) 0.030(3) -0.012(3) 0.023(4) -0.013(5)
C36B 0.058(7) 0.068(5) 0.037(5) -0.004(4) 0.027(5) -0.017(6)
C37B 0.057(8) 0.094(7) 0.042(5) -0.005(5) 0.026(6) -0.022(7)
C38B 0.065(10) 0.064(6) 0.030(4) -0.001(4) 0.020(6) -0.001(8)
C39B 0.046(9) 0.034(5) 0.037(5) -0.004(4) 0.023(6) -0.008(6)
C40B 0.051(7) 0.021(5) 0.033(5) -0.006(4) 0.025(5) -0.005(6)
C42A 0.066(9) 0.048(5) 0.079(9) -0.005(6) 0.055(7) -0.015(6)
C46A 0.051(8) 0.031(4) 0.044(8) -0.003(5) 0.033(6) -0.009(5)
C41A 0.036(8) 0.030(3) 0.026(7) 0.001(4) 0.021(6) -0.002(4)
C43A 0.050(8) 0.038(4) 0.050(8) 0.013(5) 0.035(7) 0.008(5)
C44A 0.066(9) 0.047(5) 0.077(9) 0.014(6) 0.055(7) 0.007(6)
C45A 0.069(8) 0.037(4) 0.071(8) 0.007(6) 0.058(7) 0.006(5)
C42B 0.066(9) 0.048(5) 0.079(9) -0.005(6) 0.055(7) -0.015(6)
C46B 0.051(8) 0.031(4) 0.044(8) -0.003(5) 0.033(6) -0.009(5)
C41B 0.036(8) 0.030(3) 0.026(7) 0.001(4) 0.021(6) -0.002(4)
C43B 0.050(8) 0.038(4) 0.050(8) 0.013(5) 0.035(7) 0.008(5)
C44B 0.066(9) 0.047(5) 0.077(9) 0.014(6) 0.055(7) 0.007(6)
C45B 0.069(8) 0.037(4) 0.071(8) 0.007(6) 0.058(7) 0.006(5)

loop_
_atom_type_symbol
_atom_type_description
_atom_type_scat_dispersion_real
_atom_type_scat_dispersion_imag
_atom_type_scat_source
C C 0.0033 0.0016 'International Tables Vol C Tables 4.2.6.8 and 6.1.1.4'
H H 0.0000 0.0000 'International Tables Vol C Tables 4.2.6.8 and 6.1.1.4'
N N 0.0061 0.0033 'International Tables Vol C Tables 4.2.6.8 and 6.1.1.4'
O O 0.0106 0.0060 'International Tables Vol C Tables 4.2.6.8 and 6.1.1.4'
Mn Mn 0.3368 0.7283 'International Tables Vol C Tables 4.2.6.8 and 6.1.1.4'
I I -0.4742 1.8119 'International Tables Vol C Tables 4.2.6.8 and 6.1.1.4'
B B 0.0013 0.0007 'International Tables Vol C Tables 4.2.6.8 and 6.1.1.4'

loop_
_geom_angle_atom_site_label_1
_geom_angle_atom_site_label_2
_geom_angle_atom_site_label_3
_geom_angle
_geom_angle_site_symmetry_1
_geom_angle_site_symmetry_3
_geom_angle_publ_flag
O1 Mn1 O2 176.39(18) . . ?
O1 Mn1 N4 89.75(19) . . ?
O2 Mn1 N4 86.76(18) . . ?
O1 Mn1 N1 87.66(19) . . ?
O2 Mn1 N1 92.88(19) . . ?
N4 Mn1 N1 113.6(2) . . ?
O1 Mn1 N3 86.7(2) . . ?
O2 Mn1 N3 94.0(2) . . ?
N4 Mn1 N3 86.3(2) . . ?
N1 Mn1 N3 159.3(2) . . ?
O1 Mn1 N2 94.2(2) . . ?
O2 Mn1 N2 89.37(19) . . ?
N4 Mn1 N2 164.3(2) . . ?
N1 Mn1 N2 81.8(2) . . ?
N3 Mn1 N2 78.8(2) . . ?
C8 O2 Mn1 125.6(4) . . ?
C1 O1 Mn1 127.6(4) . . ?
C14 N4 C22 117.8(5) . . ?
C14 N4 Mn1 122.3(4) . . ?
C22 N4 Mn1 119.9(4) . . ?
C12 C13 C8 120.8(5) . . ?
C12 C13 C14 118.4(5) . . ?
C8 C13 C14 120.0(5) . . ?
N4 C14 C13 125.2(5) . . ?
N4 C14 H14 117.4 . . ?
C13 C14 H14 117.4 . . ?
C5 C6 C1 120.8(6) . . ?
C5 C6 C7 117.6(5) . . ?
C1 C6 C7 121.3(5) . . ?
C7 N1 C15 117.2(5) . . ?
C7 N1 Mn1 124.0(4) . . ?
C15 N1 Mn1 118.1(4) . . ?
O2 C8 C9 119.7(5) . . ?
O2 C8 C13 123.7(5) . . ?
C9 C8 C13 116.6(5) . . ?
C5 C4 C3 121.0(6) . . ?
C5 C4 I1 120.3(5) . . ?
C3 C4 I1 118.6(5) . . ?
N1 C7 C6 125.6(5) . . ?
N1 C7 H7 117.2 . . ?
C6 C7 H7 117.2 . . ?
C26 C25 C24 121.4(7) . . ?
C26 C25 H25 119.3 . . ?
C24 C25 H25 119.3 . . ?
C20 N3 C19 111.3(6) . . ?
C20 N3 Mn1 118.1(4) . . ?
C19 N3 Mn1 107.5(5) . . ?
C20 N3 H3 106.4 . . ?
C19 N3 H3 106.4 . . ?
Mn1 N3 H3 106.4 . . ?
C18 N2 C17 110.6(6) . . ?
C18 N2 Mn1 108.1(5) . . ?
C17 N2 Mn1 118.3(4) . . ?
C18 N2 H2 106.4 . . ?
C17 N2 H2 106.4 . . ?
Mn1 N2 H2 106.4 . . ?
C24 C23 C28 114.3(6) . . ?
C24 C23 B1 124.0(5) . . ?
C28 C23 B1 121.7(5) . . ?
C27 C28 C23 123.2(6) . . ?
C27 C28 H28 118.4 . . ?
C23 C28 H28 118.4 . . ?
C4 C5 C6 119.7(6) . . ?
C4 C5 H5 120.1 . . ?
C6 C5 H5 120.1 . . ?
C11 C12 C13 120.5(5) . . ?
C11 C12 H12 119.7 . . ?
C13 C12 H12 119.7 . . ?
C25 C26 C27 117.8(6) . . ?
C25 C26 H26 121.1 . . ?
C27 C26 H26 121.1 . . ?
C28 C27 C26 120.4(6) . . ?
C28 C27 H27 119.8 . . ?
C26 C27 H27 119.8 . . ?
C4 C3 C2 119.6(6) . . ?
C4 C3 H3A 120.2 . . ?
C2 C3 H3A 120.2 . . ?
C3 C2 C1 122.3(6) . . ?
C3 C2 I2 118.4(5) . . ?
C1 C2 I2 119.3(4) . . ?
N4 C22 C21 110.1(6) . . ?
N4 C22 H22A 109.6 . . ?
C21 C22 H22A 109.6 . . ?
N4 C22 H22B 109.6 . . ?
C21 C22 H22B 109.6 . . ?
H22A C22 H22B 108.2 . . ?
C10 C9 C8 121.9(5) . . ?
C10 C9 I3 118.7(4) . . ?
C8 C9 I3 119.4(4) . . ?
N2 C17 C16 112.8(6) . . ?
N2 C17 H17A 109.0 . . ?
C16 C17 H17A 109.0 . . ?
N2 C17 H17B 109.0 . . ?
C16 C17 H17B 109.0 . . ?
H17A C17 H17B 107.8 . . ?
O1 C1 C2 120.0(5) . . ?
O1 C1 C6 123.6(5) . . ?
C2 C1 C6 116.4(5) . . ?
N3 C19 C18 109.7(6) . . ?
N3 C19 H19A 109.7 . . ?
C18 C19 H19A 109.7 . . ?
N3 C19 H19B 109.7 . . ?
C18 C19 H19B 109.7 . . ?
H19A C19 H19B 108.2 . . ?
C15 C16 C17 115.3(6) . . ?
C15 C16 H16A 108.5 . . ?
C17 C16 H16A 108.5 . . ?
C15 C16 H16B 108.5 . . ?
C17 C16 H16B 108.5 . . ?
H16A C16 H16B 107.5 . . ?
N2 C18 C19 111.1(6) . . ?
N2 C18 H18A 109.4 . . ?
C19 C18 H18A 109.4 . . ?
N2 C18 H18B 109.4 . . ?
C19 C18 H18B 109.4 . . ?
H18A C18 H18B 108.0 . . ?
C20 C21 C22 116.8(6) . . ?
C20 C21 H21A 108.1 . . ?
C22 C21 H21A 108.1 . . ?
C20 C21 H21B 108.1 . . ?
C22 C21 H21B 108.1 . . ?
H21A C21 H21B 107.3 . . ?
N1 C15 C16 109.7(6) . . ?
N1 C15 H15A 109.7 . . ?
C16 C15 H15A 109.7 . . ?
N1 C15 H15B 109.7 . . ?
C16 C15 H15B 109.7 . . ?
H15A C15 H15B 108.2 . . ?
C12 C11 C10 120.0(5) . . ?
C12 C11 I4 120.6(5) . . ?
C10 C11 I4 119.4(5) . . ?
C25 C24 C23 122.8(6) . . ?
C25 C24 H24 118.6 . . ?
C23 C24 H24 118.6 . . ?
N3 C20 C21 113.8(6) . . ?
N3 C20 H20A 108.8 . . ?
C21 C20 H20A 108.8 . . ?
N3 C20 H20B 108.8 . . ?
C21 C20 H20B 108.8 . . ?
H20A C20 H20B 107.7 . . ?
C29B B1 C35B 105(2) . . ?
C29A B1 C41A 109.4(13) . . ?
C29B B1 C41B 120.6(13) . . ?
C35B B1 C41B 104.0(15) . . ?
C29A B1 C35A 110(2) . . ?
C41A B1 C35A 118.4(15) . . ?
C29B B1 C23 108.1(16) . . ?
C29A B1 C23 105.7(15) . . ?
C35B B1 C23 113.5(12) . . ?
C41A B1 C23 105.9(6) . . ?
C41B B1 C23 105.7(6) . . ?
C35A B1 C23 107.1(11) . . ?
C11 C10 C9 120.1(6) . . ?
C11 C10 H10 119.9 . . ?
C9 C10 H10 119.9 . . ?
C30A C29A C34A 120.0 . . ?
C30A C29A B1 122.3(18) . . ?
C34A C29A B1 117.4(18) . . ?
C31A C30A C29A 120.0 . . ?
C31A C30A H30A 120.0 . . ?
C29A C30A H30A 120.0 . . ?
C30A C31A C32A 120.0 . . ?
C30A C31A H31A 120.0 . . ?
C32A C31A H31A 120.0 . . ?
C33A C32A C31A 120.0 . . ?
C33A C32A H32A 120.0 . . ?
C31A C32A H32A 120.0 . . ?
C32A C33A C34A 120.0 . . ?
C32A C33A H33A 120.0 . . ?
C34A C33A H33A 120.0 . . ?
C33A C34A C29A 120.0 . . ?
C33A C34A H34A 120.0 . . ?
C29A C34A H34A 120.0 . . ?
C30B C29B C34B 120.0 . . ?
C30B C29B B1 118.6(19) . . ?
C34B C29B B1 121.1(19) . . ?
C29B C30B C31B 120.0 . . ?
C29B C30B H30B 120.0 . . ?
C31B C30B H30B 120.0 . . ?
C32B C31B C30B 120.0 . . ?
C32B C31B H31B 120.0 . . ?
C30B C31B H31B 120.0 . . ?
C31B C32B C33B 120.0 . . ?
C31B C32B H32B 120.0 . . ?
C33B C32B H32B 120.0 . . ?
C32B C33B C34B 120.0 . . ?
C32B C33B H33B 120.0 . . ?
C34B C33B H33B 120.0 . . ?
C33B C34B C29B 120.0 . . ?
C33B C34B H34B 120.0 . . ?
C29B C34B H34B 120.0 . . ?
C36A C35A C40A 120.0 . . ?
C36A C35A B1 123.3(15) . . ?
C40A C35A B1 116.6(15) . . ?
C37A C36A C35A 120.0 . . ?
C37A C36A H36A 120.0 . . ?
C35A C36A H36A 120.0 . . ?
C38A C37A C36A 120.0 . . ?
C38A C37A H37A 120.0 . . ?
C36A C37A H37A 120.0 . . ?
C37A C38A C39A 120.0 . . ?
C37A C38A H38A 120.0 . . ?
C39A C38A H38A 120.0 . . ?
C40A C39A C38A 120.0 . . ?
C40A C39A H39A 120.0 . . ?
C38A C39A H39A 120.0 . . ?
C39A C40A C35A 120.0 . . ?
C39A C40A H40A 120.0 . . ?
C35A C40A H40A 120.0 . . ?
C36B C35B C40B 120.0 . . ?
C36B C35B B1 120.9(16) . . ?
C40B C35B B1 119.0(16) . . ?
C37B C36B C35B 120.0 . . ?
C37B C36B H36B 120.0 . . ?
C35B C36B H36B 120.0 . . ?
C36B C37B C38B 120.0 . . ?
C36B C37B H37B 120.0 . . ?
C38B C37B H37B 120.0 . . ?
C39B C38B C37B 120.0 . . ?
C39B C38B H38B 120.0 . . ?
C37B C38B H38B 120.0 . . ?
C38B C39B C40B 120.0 . . ?
C38B C39B H39B 120.0 . . ?
C40B C39B H39B 120.0 . . ?
C39B C40B C35B 120.0 . . ?
C39B C40B H40B 120.0 . . ?
C35B C40B H40B 120.0 . . ?
C46A C42A C45A 120.0 . . ?
C46A C42A H42A 120.0 . . ?
C45A C42A H42A 120.0 . . ?
C42A C46A C41A 120.0 . . ?
C42A C46A H46A 120.0 . . ?
C41A C46A H46A 120.0 . . ?
C43A C41A C46A 120.0 . . ?
C43A C41A B1 124.4(6) . . ?
C46A C41A B1 115.5(6) . . ?
C44A C43A C41A 120.0 . . ?
C44A C43A H43A 120.0 . . ?
C41A C43A H43A 120.0 . . ?
C43A C44A C45A 120.0 . . ?
C43A C44A H44A 120.0 . . ?
C45A C44A H44A 120.0 . . ?
C44A C45A C42A 120.0 . . ?
C44A C45A H45A 120.0 . . ?
C42A C45A H45A 120.0 . . ?
C46B C42B C45B 120.0 . . ?
C46B C42B H42B 120.0 . . ?
C45B C42B H42B 120.0 . . ?
C41B C46B C42B 120.0 . . ?
C41B C46B H46B 120.0 . . ?
C42B C46B H46B 120.0 . . ?
C46B C41B C43B 120.0 . . ?
C46B C41B B1 124.7(6) . . ?
C43B C41B B1 115.3(6) . . ?
C41B C43B C44B 120.0 . . ?
C41B C43B H43B 120.0 . . ?
C44B C43B H43B 120.0 . . ?
C45B C44B C43B 120.0 . . ?
C45B C44B H44B 120.0 . . ?
C43B C44B H44B 120.0 . . ?
C44B C45B C42B 120.0 . . ?
C44B C45B H45B 120.0 . . ?
C42B C45B H45B 120.0 . . ?

loop_
_geom_bond_atom_site_label_1
_geom_bond_atom_site_label_2
_geom_bond_distance
_geom_bond_site_symmetry_2
_geom_bond_publ_flag
I3 C9 2.094(6) . ?
I2 C2 2.086(6) . ?
I4 C11 2.091(6) . ?
I1 C4 2.095(6) . ?
Mn1 O1 1.877(4) . ?
Mn1 O2 1.880(4) . ?
Mn1 N4 2.076(5) . ?
Mn1 N1 2.105(5) . ?
Mn1 N3 2.223(5) . ?
Mn1 N2 2.243(5) . ?
O2 C8 1.326(7) . ?
O1 C1 1.321(7) . ?
N4 C14 1.276(8) . ?
N4 C22 1.462(7) . ?
C13 C12 1.401(8) . ?
C13 C8 1.426(8) . ?
C13 C14 1.451(8) . ?
C14 H14 0.9500 . ?
C6 C5 1.411(9) . ?
C6 C1 1.415(8) . ?
C6 C7 1.452(9) . ?
N1 C7 1.277(8) . ?
N1 C15 1.477(8) . ?
C8 C9 1.410(8) . ?
C4 C5 1.371(10) . ?
C4 C3 1.379(10) . ?
C7 H7 0.9500 . ?
C25 C26 1.368(10) . ?
C25 C24 1.380(10) . ?
C25 H25 0.9500 . ?
N3 C20 1.477(10) . ?
N3 C19 1.483(9) . ?
N3 H3 1.0000 . ?
N2 C18 1.453(10) . ?
N2 C17 1.469(10) . ?
N2 H2 1.0000 . ?
C23 C24 1.394(10) . ?
C23 C28 1.406(9) . ?
C23 B1 1.711(9) . ?
C28 C27 1.377(9) . ?
C28 H28 0.9500 . ?
C5 H5 0.9500 . ?
C12 C11 1.378(9) . ?
C12 H12 0.9500 . ?
C26 C27 1.388(11) . ?
C26 H26 0.9500 . ?
C27 H27 0.9500 . ?
C3 C2 1.381(9) . ?
C3 H3A 0.9500 . ?
C2 C1 1.414(8) . ?
C22 C21 1.524(10) . ?
C22 H22A 0.9900 . ?
C22 H22B 0.9900 . ?
C9 C10 1.391(8) . ?
C17 C16 1.521(13) . ?
C17 H17A 0.9900 . ?
C17 H17B 0.9900 . ?
C19 C18 1.485(13) . ?
C19 H19A 0.9900 . ?
C19 H19B 0.9900 . ?
C16 C15 1.513(12) . ?
C16 H16A 0.9900 . ?
C16 H16B 0.9900 . ?
C18 H18A 0.9900 . ?
C18 H18B 0.9900 . ?
C21 C20 1.519(12) . ?
C21 H21A 0.9900 . ?
C21 H21B 0.9900 . ?
C15 H15A 0.9900 . ?
C15 H15B 0.9900 . ?
C11 C10 1.389(9) . ?
C24 H24 0.9500 . ?
C20 H20A 0.9900 . ?
C20 H20B 0.9900 . ?
B1 C29B 1.663(5) . ?
B1 C29A 1.664(5) . ?
B1 C35B 1.666(5) . ?
B1 C41A 1.667(5) . ?
B1 C41B 1.672(5) . ?
B1 C35A 1.673(5) . ?
C10 H10 0.9500 . ?
C29A C30A 1.3900 . ?
C29A C34A 1.3900 . ?
C30A C31A 1.3900 . ?
C30A H30A 0.9500 . ?
C31A C32A 1.3900 . ?
C31A H31A 0.9500 . ?
C32A C33A 1.3900 . ?
C32A H32A 0.9500 . ?
C33A C34A 1.3900 . ?
C33A H33A 0.9500 . ?
C34A H34A 0.9500 . ?
C29B C30B 1.3900 . ?
C29B C34B 1.3900 . ?
C30B C31B 1.3900 . ?
C30B H30B 0.9500 . ?
C31B C32B 1.3900 . ?
C31B H31B 0.9500 . ?
C32B C33B 1.3900 . ?
C32B H32B 0.9500 . ?
C33B C34B 1.3900 . ?
C33B H33B 0.9500 . ?
C34B H34B 0.9500 . ?
C35A C36A 1.3900 . ?
C35A C40A 1.3900 . ?
C36A C37A 1.3900 . ?
C36A H36A 0.9500 . ?
C37A C38A 1.3900 . ?
C37A H37A 0.9500 . ?
C38A C39A 1.3900 . ?
C38A H38A 0.9500 . ?
C39A C40A 1.3900 . ?
C39A H39A 0.9500 . ?
C40A H40A 0.9500 . ?
C35B C36B 1.3900 . ?
C35B C40B 1.3900 . ?
C36B C37B 1.3900 . ?
C36B H36B 0.9500 . ?
C37B C38B 1.3900 . ?
C37B H37B 0.9500 . ?
C38B C39B 1.3900 . ?
C38B H38B 0.9500 . ?
C39B C40B 1.3900 . ?
C39B H39B 0.9500 . ?
C40B H40B 0.9500 . ?
C42A C46A 1.3900 . ?
C42A C45A 1.3900 . ?
C42A H42A 0.9500 . ?
C46A C41A 1.3900 . ?
C46A H46A 0.9500 . ?
C41A C43A 1.3900 . ?
C43A C44A 1.3900 . ?
C43A H43A 0.9500 . ?
C44A C45A 1.3900 . ?
C44A H44A 0.9500 . ?
C45A H45A 0.9500 . ?
C42B C46B 1.3900 . ?
C42B C45B 1.3900 . ?
C42B H42B 0.9500 . ?
C46B C41B 1.3900 . ?
C46B H46B 0.9500 . ?
C41B C43B 1.3900 . ?
C43B C44B 1.3900 . ?
C43B H43B 0.9500 . ?
C44B C45B 1.3900 . ?
C44B H44B 0.9500 . ?
C45B H45B 0.9500 . ?

loop_
_geom_torsion_atom_site_label_1
_geom_torsion_atom_site_label_2
_geom_torsion_atom_site_label_3
_geom_torsion_atom_site_label_4
_geom_torsion
_geom_torsion_site_symmetry_1
_geom_torsion_site_symmetry_2
_geom_torsion_site_symmetry_3
_geom_torsion_site_symmetry_4
_geom_torsion_publ_flag
N4 Mn1 O2 C8 -41.5(4) . . . . ?
N1 Mn1 O2 C8 72.0(4) . . . . ?
N3 Mn1 O2 C8 -127.6(4) . . . . ?
N2 Mn1 O2 C8 153.7(4) . . . . ?
N4 Mn1 O1 C1 78.0(4) . . . . ?
N1 Mn1 O1 C1 -35.7(4) . . . . ?
N3 Mn1 O1 C1 164.3(5) . . . . ?
N2 Mn1 O1 C1 -117.2(5) . . . . ?
C22 N4 C14 C13 163.8(6) . . . . ?
Mn1 N4 C14 C13 -13.8(8) . . . . ?
C12 C13 C14 N4 174.5(6) . . . . ?
C8 C13 C14 N4 -15.4(9) . . . . ?
Mn1 O2 C8 C9 -156.1(4) . . . . ?
Mn1 O2 C8 C13 27.1(7) . . . . ?
C12 C13 C8 O2 -179.8(5) . . . . ?
C14 C13 C8 O2 10.3(8) . . . . ?
C12 C13 C8 C9 3.3(8) . . . . ?
C14 C13 C8 C9 -166.6(5) . . . . ?
C15 N1 C7 C6 169.1(6) . . . . ?
Mn1 N1 C7 C6 -0.8(9) . . . . ?
C5 C6 C7 N1 172.6(6) . . . . ?
C1 C6 C7 N1 -13.7(10) . . . . ?
C24 C23 C28 C27 0.1(10) . . . . ?
B1 C23 C28 C27 -177.1(6) . . . . ?
C3 C4 C5 C6 -0.6(9) . . . . ?
I1 C4 C5 C6 -177.9(4) . . . . ?
C1 C6 C5 C4 3.8(9) . . . . ?
C7 C6 C5 C4 177.6(6) . . . . ?
C8 C13 C12 C11 -1.1(9) . . . . ?
C14 C13 C12 C11 169.0(5) . . . . ?
C24 C25 C26 C27 1.6(11) . . . . ?
C23 C28 C27 C26 -0.1(11) . . . . ?
C25 C26 C27 C28 -0.8(11) . . . . ?
C5 C4 C3 C2 -2.2(9) . . . . ?
I1 C4 C3 C2 175.2(4) . . . . ?
C4 C3 C2 C1 1.9(9) . . . . ?
C4 C3 C2 I2 -175.8(5) . . . . ?
C14 N4 C22 C21 -111.1(6) . . . . ?
Mn1 N4 C22 C21 66.6(6) . . . . ?
O2 C8 C9 C10 179.5(5) . . . . ?
C13 C8 C9 C10 -3.5(8) . . . . ?
O2 C8 C9 I3 -1.5(7) . . . . ?
C13 C8 C9 I3 175.5(4) . . . . ?
C18 N2 C17 C16 175.4(6) . . . . ?
Mn1 N2 C17 C16 -59.2(8) . . . . ?
Mn1 O1 C1 C2 -151.2(4) . . . . ?
Mn1 O1 C1 C6 32.9(7) . . . . ?
C3 C2 C1 O1 -175.1(5) . . . . ?
I2 C2 C1 O1 2.6(7) . . . . ?
C3 C2 C1 C6 1.2(8) . . . . ?
I2 C2 C1 C6 178.9(4) . . . . ?
C5 C6 C1 O1 172.1(5) . . . . ?
C7 C6 C1 O1 -1.4(9) . . . . ?
C5 C6 C1 C2 -4.0(8) . . . . ?
C7 C6 C1 C2 -177.5(5) . . . . ?
C20 N3 C19 C18 174.2(6) . . . . ?
Mn1 N3 C19 C18 43.4(7) . . . . ?
N2 C17 C16 C15 62.6(9) . . . . ?
C17 N2 C18 C19 170.4(6) . . . . ?
Mn1 N2 C18 C19 39.4(7) . . . . ?
N3 C19 C18 N2 -57.3(8) . . . . ?
N4 C22 C21 C20 -67.9(8) . . . . ?
C7 N1 C15 C16 -97.7(7) . . . . ?
Mn1 N1 C15 C16 72.9(7) . . . . ?
C17 C16 C15 N1 -67.5(8) . . . . ?
C13 C12 C11 C10 -1.2(9) . . . . ?
C13 C12 C11 I4 176.4(4) . . . . ?
C26 C25 C24 C23 -1.7(13) . . . . ?
C28 C23 C24 C25 0.8(11) . . . . ?
B1 C23 C24 C25 177.9(7) . . . . ?
C19 N3 C20 C21 -178.2(6) . . . . ?
Mn1 N3 C20 C21 -53.2(8) . . . . ?
C22 C21 C20 N3 63.2(9) . . . . ?
C24 C23 B1 C29B -90.0(17) . . . . ?
C28 C23 B1 C29B 87.0(16) . . . . ?
C24 C23 B1 C29A -86.4(16) . . . . ?
C28 C23 B1 C29A 90.6(16) . . . . ?
C24 C23 B1 C35B 26.3(16) . . . . ?
C28 C23 B1 C35B -156.8(15) . . . . ?
C24 C23 B1 C41A 157.6(7) . . . . ?
C28 C23 B1 C41A -25.5(8) . . . . ?
C24 C23 B1 C41B 139.7(7) . . . . ?
C28 C23 B1 C41B -43.4(8) . . . . ?
C24 C23 B1 C35A 30.4(15) . . . . ?
C28 C23 B1 C35A -152.7(14) . . . . ?
C12 C11 C10 C9 1.1(9) . . . . ?
I4 C11 C10 C9 -176.6(4) . . . . ?
C8 C9 C10 C11 1.3(9) . . . . ?
I3 C9 C10 C11 -177.6(4) . . . . ?
C41A B1 C29A C30A -29(3) . . . . ?
C35A B1 C29A C30A 102(2) . . . . ?
C23 B1 C29A C30A -142.9(19) . . . . ?
C41A B1 C29A C34A 156.4(16) . . . . ?
C35A B1 C29A C34A -72(3) . . . . ?
C23 B1 C29A C34A 43(2) . . . . ?
C34A C29A C30A C31A 0.0 . . . . ?
B1 C29A C30A C31A -174(3) . . . . ?
C29A C30A C31A C32A 0.0 . . . . ?
C30A C31A C32A C33A 0.0 . . . . ?
C31A C32A C33A C34A 0.0 . . . . ?
C32A C33A C34A C29A 0.0 . . . . ?
C30A C29A C34A C33A 0.0 . . . . ?
B1 C29A C34A C33A 175(3) . . . . ?
C35B B1 C29B C30B 95(2) . . . . ?
C41B B1 C29B C30B -22(3) . . . . ?
C23 B1 C29B C30B -143.8(17) . . . . ?
C35B B1 C29B C34B -79(3) . . . . ?
C41B B1 C29B C34B 164.0(15) . . . . ?
C23 B1 C29B C34B 42(3) . . . . ?
C34B C29B C30B C31B 0.0 . . . . ?
B1 C29B C30B C31B -174(3) . . . . ?
C29B C30B C31B C32B 0.0 . . . . ?
C30B C31B C32B C33B 0.0 . . . . ?
C31B C32B C33B C34B 0.0 . . . . ?
C32B C33B C34B C29B 0.0 . . . . ?
C30B C29B C34B C33B 0.0 . . . . ?
B1 C29B C34B C33B 174(4) . . . . ?
C29A B1 C35A C36A 149(2) . . . . ?
C41A B1 C35A C36A -85(2) . . . . ?
C23 B1 C35A C36A 35(2) . . . . ?
C29A B1 C35A C40A -36(2) . . . . ?
C41A B1 C35A C40A 90.7(18) . . . . ?
C23 B1 C35A C40A -149.7(14) . . . . ?
C40A C35A C36A C37A 0.0 . . . . ?
B1 C35A C36A C37A 176(3) . . . . ?
C35A C36A C37A C38A 0.0 . . . . ?
C36A C37A C38A C39A 0.0 . . . . ?
C37A C38A C39A C40A 0.0 . . . . ?
C38A C39A C40A C35A 0.0 . . . . ?
C36A C35A C40A C39A 0.0 . . . . ?
B1 C35A C40A C39A -176(3) . . . . ?
C29B B1 C35B C36B 160(2) . . . . ?
C41B B1 C35B C36B -73(2) . . . . ?
C23 B1 C35B C36B 42(2) . . . . ?
C29B B1 C35B C40B -25(3) . . . . ?
C41B B1 C35B C40B 102.6(19) . . . . ?
C23 B1 C35B C40B -143.1(15) . . . . ?
C40B C35B C36B C37B 0.0 . . . . ?
B1 C35B C36B C37B 175(3) . . . . ?
C35B C36B C37B C38B 0.0 . . . . ?
C36B C37B C38B C39B 0.0 . . . . ?
C37B C38B C39B C40B 0.0 . . . . ?
C38B C39B C40B C35B 0.0 . . . . ?
C36B C35B C40B C39B 0.0 . . . . ?
B1 C35B C40B C39B -175(3) . . . . ?
C45A C42A C46A C41A 0.0 . . . . ?
C42A C46A C41A C43A 0.0 . . . . ?
C42A C46A C41A B1 177.2(10) . . . . ?
C29A B1 C41A C43A -30(2) . . . . ?
C35A B1 C41A C43A -156.0(12) . . . . ?
C23 B1 C41A C43A 83.8(8) . . . . ?
C29A B1 C41A C46A 153.1(19) . . . . ?
C35A B1 C41A C46A 26.9(14) . . . . ?
C23 B1 C41A C46A -93.3(7) . . . . ?
C46A C41A C43A C44A 0.0 . . . . ?
B1 C41A C43A C44A -177.0(11) . . . . ?
C41A C43A C44A C45A 0.0 . . . . ?
C43A C44A C45A C42A 0.0 . . . . ?
C46A C42A C45A C44A 0.0 . . . . ?
C45B C42B C46B C41B 0.0 . . . . ?
C42B C46B C41B C43B 0.0 . . . . ?
C42B C46B C41B B1 179.5(12) . . . . ?
C29B B1 C41B C46B 148(2) . . . . ?
C35B B1 C41B C46B 30.3(14) . . . . ?
C23 B1 C41B C46B -89.4(8) . . . . ?
C29B B1 C41B C43B -33(2) . . . . ?
C35B B1 C41B C43B -150.2(12) . . . . ?
C23 B1 C41B C43B 90.1(7) . . . . ?
C46B C41B C43B C44B 0.0 . . . . ?
B1 C41B C43B C44B -179.5(11) . . . . ?
C41B C43B C44B C45B 0.0 . . . . ?
C43B C44B C45B C42B 0.0 . . . . ?
C46B C42B C45B C44B 0.0 . . . . ?
